data_4066364
loop_
_publ_author_name
'Volpe, Emily C.'
'Manke, David R.'
'Bartholomew, Erika R.'
'Wolczanski, Peter T.'
'Lobkovsky, Emil B.'

_publ_section_title
;
 Aryl&#x2212;Oxazoline Chelates of First-Row Transition Metals: Structures
 of {\k-C,N-(o-C6H4)CMe2(COCH2CMe2N)}FeCl(py) and
 [(\k-C,N-(o-C6H4)CMe2(COCH2CMe2N)}Cr(\m-Cl)]2&#x2021;
;
_journal_issue 24
_journal_name_full Organometallics
_journal_page_first 6642
_journal_paper_doi 10.1021/om100420z
_journal_volume 29
_journal_year 2010
_chemical_formula_moiety 'C28 H36 Cl2 Cr2 N2 O2'
_chemical_formula_sum 'C28 H36 Cl2 Cr2 N2 O2'
_chemical_formula_weight 607.49
_chemical_name_common Cr2(6sub2)
_chemical_name_systematic
;

 ?

;
_space_group_IT_number 14
_symmetry_cell_setting monoclinic
_symmetry_space_group_name_Hall '-P 2ybc'
_symmetry_space_group_name_H-M 'P 1 21/c 1'
_atom_sites_solution_hydrogens mixed
_atom_sites_solution_primary direct
_atom_sites_solution_secondary difmap
_audit_creation_method SHELXL-97
_cell_angle_alpha 90.00
_cell_angle_beta 104.974(5)
_cell_angle_gamma 90.00
_cell_formula_units_Z 2
_cell_length_a 6.9943(10)
_cell_length_b 26.459(4)
_cell_length_c 8.1697(11)
_cell_measurement_reflns_used 2094
_cell_measurement_temperature 203(2)
_cell_measurement_theta_max 22.16
_cell_measurement_theta_min 2.69
_cell_volume 1460.6(4)
_computing_cell_refinement 'Bruker SAINT+'
_computing_data_collection 'Bruker APEX2'
_computing_data_reduction 'Bruker SAINT+'
_computing_molecular_graphics 'Bruker SHELXTL'
_computing_publication_material 'Bruker SHELXTL'
_computing_structure_refinement 'SHELXL-97 (Sheldrick, 1997)'
_computing_structure_solution 'SHELXS-97 (Sheldrick, 1990)'
_diffrn_ambient_temperature 203(2)
_diffrn_measured_fraction_theta_full 0.976
_diffrn_measured_fraction_theta_max 0.976
_diffrn_measurement_device_type 'Bruker X8 APEX II diffractometer'
_diffrn_measurement_method 'phi and omega scans'
_diffrn_radiation_monochromator graphite
_diffrn_radiation_source 'fine-focus sealed tube'
_diffrn_radiation_type MoK\a
_diffrn_radiation_wavelength 0.71073
_diffrn_reflns_av_R_equivalents 0.0463
_diffrn_reflns_av_sigmaI/netI 0.0456
_diffrn_reflns_limit_h_max 7
_diffrn_reflns_limit_h_min -7
_diffrn_reflns_limit_k_max 29
_diffrn_reflns_limit_k_min -28
_diffrn_reflns_limit_l_max 8
_diffrn_reflns_limit_l_min -9
_diffrn_reflns_number 9496
_diffrn_reflns_theta_full 23.42
_diffrn_reflns_theta_max 23.42
_diffrn_reflns_theta_min 2.69
_exptl_absorpt_coefficient_mu 0.954
_exptl_absorpt_correction_T_max 0.9539
_exptl_absorpt_correction_T_min 0.7629
_exptl_absorpt_correction_type multi-scan
_exptl_absorpt_process_details SADABS
_exptl_crystal_colour purple
_exptl_crystal_density_diffrn 1.381
_exptl_crystal_density_method 'not measured'
_exptl_crystal_description block
_exptl_crystal_F_000 632
_exptl_crystal_size_max 0.30
_exptl_crystal_size_mid 0.15
_exptl_crystal_size_min 0.05
_refine_diff_density_max 1.058
_refine_diff_density_min -0.740
_refine_diff_density_rms 0.078
_refine_ls_extinction_method none
_refine_ls_goodness_of_fit_ref 1.052
_refine_ls_hydrogen_treatment mixed
_refine_ls_matrix_type full
_refine_ls_number_parameters 191
_refine_ls_number_reflns 2092
_refine_ls_number_restraints 0
_refine_ls_restrained_S_all 1.052
_refine_ls_R_factor_all 0.0798
_refine_ls_R_factor_gt 0.0534
_refine_ls_shift/su_max 0.013
_refine_ls_shift/su_mean 0.001
_refine_ls_structure_factor_coef Fsqd
_refine_ls_weighting_details 'calc w=1/[\s^2^(Fo^2^)+(0.0727P)^2^+2.5196P] where P=(Fo^2^+2Fc^2^)/3'
_refine_ls_weighting_scheme calc
_refine_ls_wR_factor_gt 0.1344
_refine_ls_wR_factor_ref 0.1499
_reflns_number_gt 1516
_reflns_number_total 2092
_reflns_threshold_expression >2sigma(I)
_cod_data_source_file om100420z_si_002.cif
_cod_data_source_block ev5
_cod_depositor_comments
;
The following automatic conversions were performed:

'_symmetry_cell_setting' value 'Monoclinic' changed to 'monoclinic'
according to /home/saulius/struct/CIF-dictionaries/cif_core.dic
dictionary named 'cif_core.dic' version 2.4.1 from 2010-06-29.

Automatic conversion script
Id: cif_fix_values 1715 2011-07-08 13:25:40Z adriana 
;
_cod_original_sg_symbol_H-M P2(1)/c
_cod_database_code 4066364

loop_
_symmetry_equiv_pos_as_xyz
'x, y, z'
'-x, y+1/2, -z+1/2'
'-x, -y, -z'
'x, -y-1/2, z-1/2'

loop_
_atom_site_label
_atom_site_type_symbol
_atom_site_fract_x
_atom_site_fract_y
_atom_site_fract_z
_atom_site_U_iso_or_equiv
_atom_site_adp_type
_atom_site_occupancy
_atom_site_symmetry_multiplicity
_atom_site_calc_flag
_atom_site_refinement_flags
Cr1 Cr 0.42626(10) 0.06301(2) 0.44503(8) 0.0398(2) Uani 1 1 d .
Cl1 Cl 0.3657(2) -0.02099(4) 0.32030(14) 0.0691(4) Uani 1 1 d .
O1 O 0.1061(5) 0.16579(10) 0.0939(3) 0.0498(9) Uani 1 1 d .
N1 N 0.2700(5) 0.09928(12) 0.2268(4) 0.0416(9) Uani 1 1 d .
C1 C 0.2942(7) 0.09531(16) 0.0510(5) 0.0453(12) Uani 1 1 d .
C2 C 0.2209(9) 0.14731(18) -0.0191(6) 0.0593(15) Uani 1 1 d .
H2B H 0.132(7) 0.1507(18) -0.126(6) 0.067(14) Uiso 1 1 d .
H2 H 0.332(7) 0.1723(18) 0.000(6) 0.066(15) Uiso 1 1 d .
C3 C 0.1636(6) 0.13740(16) 0.2342(5) 0.0431(12) Uani 1 1 d .
C4 C 0.0982(7) 0.15407(17) 0.3892(5) 0.0472(12) Uani 1 1 d .
C5 C 0.2871(6) 0.16831(15) 0.5251(5) 0.0417(11) Uani 1 1 d .
C6 C 0.3042(8) 0.21483(17) 0.6074(6) 0.0521(13) Uani 1 1 d .
H6 H 0.198(5) 0.2340(14) 0.584(4) 0.031(10) Uiso 1 1 d .
C7 C 0.4673(8) 0.22768(18) 0.7289(6) 0.0564(14) Uani 1 1 d .
H7 H 0.486(6) 0.2569(18) 0.782(5) 0.059(13) Uiso 1 1 d .
C8 C 0.6231(8) 0.19453(18) 0.7744(6) 0.0550(14) Uani 1 1 d .
H8 H 0.732(6) 0.2009(16) 0.855(5) 0.048(13) Uiso 1 1 d .
C9 C 0.6080(7) 0.14784(17) 0.6935(5) 0.0433(12) Uani 1 1 d .
H9 H 0.707(5) 0.1279(14) 0.730(4) 0.031(10) Uiso 1 1 d .
C10 C 0.4427(6) 0.13298(15) 0.5668(5) 0.0370(11) Uani 1 1 d .
C11 C 0.5057(8) 0.0863(2) 0.0529(6) 0.0663(16) Uani 1 1 d .
H11A H 0.5866 0.1138 0.1122 0.099 Uiso 1 1 calc R
H11B H 0.5180 0.0847 -0.0626 0.099 Uiso 1 1 calc R
H11C H 0.5499 0.0547 0.1102 0.099 Uiso 1 1 calc R
C12 C 0.1598(9) 0.05405(19) -0.0424(6) 0.0749(18) Uani 1 1 d .
H12A H 0.1950 0.0222 0.0163 0.112 Uiso 1 1 calc R
H12B H 0.1748 0.0513 -0.1568 0.112 Uiso 1 1 calc R
H12C H 0.0235 0.0622 -0.0465 0.112 Uiso 1 1 calc R
C13 C -0.0071(7) 0.10892(19) 0.4495(6) 0.0583(14) Uani 1 1 d .
H13A H -0.1158 0.0976 0.3572 0.087 Uiso 1 1 calc R
H13B H -0.0578 0.1194 0.5440 0.087 Uiso 1 1 calc R
H13C H 0.0864 0.0815 0.4851 0.087 Uiso 1 1 calc R
C14 C -0.0546(8) 0.1972(2) 0.3408(7) 0.0721(17) Uani 1 1 d .
H14A H 0.0085 0.2268 0.3083 0.108 Uiso 1 1 calc R
H14B H -0.1061 0.2053 0.4371 0.108 Uiso 1 1 calc R
H14C H -0.1624 0.1865 0.2466 0.108 Uiso 1 1 calc R

loop_
_atom_site_aniso_label
_atom_site_aniso_U_11
_atom_site_aniso_U_22
_atom_site_aniso_U_33
_atom_site_aniso_U_23
_atom_site_aniso_U_13
_atom_site_aniso_U_12
Cr1 0.0649(4) 0.0257(4) 0.0277(3) 0.0041(3) 0.0097(3) 0.0151(3)
Cl1 0.1158(11) 0.0343(6) 0.0397(6) -0.0012(5) -0.0115(7) 0.0215(7)
O1 0.076(2) 0.0298(16) 0.0372(16) 0.0136(13) 0.0039(15) 0.0083(15)
N1 0.069(2) 0.0264(18) 0.0302(18) 0.0053(15) 0.0148(17) 0.0075(18)
C1 0.070(3) 0.036(2) 0.027(2) 0.0008(19) 0.007(2) -0.005(2)
C2 0.101(4) 0.040(3) 0.033(2) 0.010(2) 0.011(3) 0.004(3)
C3 0.057(3) 0.031(2) 0.037(2) 0.0106(19) 0.004(2) 0.004(2)
C4 0.061(3) 0.035(2) 0.047(2) 0.010(2) 0.017(2) 0.021(2)
C5 0.066(3) 0.029(2) 0.035(2) 0.0063(18) 0.022(2) 0.007(2)
C6 0.081(3) 0.029(2) 0.055(3) 0.010(2) 0.033(2) 0.013(2)
C7 0.091(3) 0.025(2) 0.062(3) -0.008(2) 0.036(3) -0.007(3)
C8 0.072(3) 0.043(3) 0.054(3) -0.004(2) 0.023(3) -0.016(3)
C9 0.055(3) 0.036(3) 0.044(2) 0.005(2) 0.023(2) 0.003(2)
C10 0.054(2) 0.033(2) 0.028(2) 0.0055(18) 0.0168(19) 0.004(2)
C11 0.094(4) 0.065(3) 0.046(3) 0.004(2) 0.029(3) 0.001(3)
C12 0.121(5) 0.047(3) 0.043(3) 0.003(2) -0.003(3) -0.014(3)
C13 0.057(3) 0.061(3) 0.060(3) 0.016(3) 0.020(2) 0.010(3)
C14 0.082(3) 0.068(4) 0.064(3) 0.015(3) 0.014(3) 0.042(3)

loop_
_atom_type_symbol
_atom_type_description
_atom_type_scat_dispersion_real
_atom_type_scat_dispersion_imag
_atom_type_scat_source
C C 0.0033 0.0016 'International Tables Vol C Tables 4.2.6.8 and 6.1.1.4'
H H 0.0000 0.0000 'International Tables Vol C Tables 4.2.6.8 and 6.1.1.4'
Cl Cl 0.1484 0.1585 'International Tables Vol C Tables 4.2.6.8 and 6.1.1.4'
Cr Cr 0.3209 0.6236 'International Tables Vol C Tables 4.2.6.8 and 6.1.1.4'
N N 0.0061 0.0033 'International Tables Vol C Tables 4.2.6.8 and 6.1.1.4'
O O 0.0106 0.0060 'International Tables Vol C Tables 4.2.6.8 and 6.1.1.4'

loop_
_geom_angle_atom_site_label_1
_geom_angle_atom_site_label_2
_geom_angle_atom_site_label_3
_geom_angle
_geom_angle_site_symmetry_1
_geom_angle_site_symmetry_3
N1 Cr1 C10 87.20(14) . .
N1 Cr1 Cl1 173.58(11) . 3_656
C10 Cr1 Cl1 94.82(11) . 3_656
N1 Cr1 Cl1 93.82(10) . .
C10 Cr1 Cl1 171.55(12) . .
Cl1 Cr1 Cl1 85.08(4) 3_656 .
Cr1 Cl1 Cr1 94.92(4) 3_656 .
C3 O1 C2 105.1(3) . .
C3 N1 C1 108.5(3) . .
C3 N1 Cr1 121.0(3) . .
C1 N1 Cr1 129.1(3) . .
N1 C1 C11 111.0(3) . .
N1 C1 C12 109.0(4) . .
C11 C1 C12 112.0(4) . .
N1 C1 C2 100.8(3) . .
C11 C1 C2 112.5(4) . .
C12 C1 C2 110.9(4) . .
O1 C2 C1 104.6(4) . .
N1 C3 O1 117.1(4) . .
N1 C3 C4 125.4(4) . .
O1 C3 C4 117.4(4) . .
C3 C4 C5 106.6(4) . .
C3 C4 C13 108.2(4) . .
C5 C4 C13 110.5(3) . .
C3 C4 C14 109.8(4) . .
C5 C4 C14 114.4(4) . .
C13 C4 C14 107.3(4) . .
C6 C5 C10 120.4(4) . .
C6 C5 C4 121.1(4) . .
C10 C5 C4 118.6(4) . .
C7 C6 C5 122.0(4) . .
C6 C7 C8 120.0(4) . .
C7 C8 C9 118.7(4) . .
C8 C9 C10 123.3(4) . .
C9 C10 C5 115.7(4) . .
C9 C10 Cr1 122.4(3) . .
C5 C10 Cr1 121.9(3) . .

loop_
_geom_bond_atom_site_label_1
_geom_bond_atom_site_label_2
_geom_bond_distance
_geom_bond_site_symmetry_2
Cr1 N1 2.071(3) .
Cr1 C10 2.091(4) .
Cr1 Cl1 2.3638(13) 3_656
Cr1 Cl1 2.4362(13) .
Cl1 Cr1 2.3638(13) 3_656
O1 C3 1.342(5) .
O1 C2 1.456(6) .
N1 C3 1.264(5) .
N1 C1 1.493(5) .
C1 C11 1.495(7) .
C1 C12 1.512(6) .
C1 C2 1.527(6) .
C3 C4 1.519(6) .
C4 C5 1.537(6) .
C4 C13 1.549(7) .
C4 C14 1.543(6) .
C5 C6 1.393(6) .
C5 C10 1.408(6) .
C6 C7 1.348(7) .
C7 C8 1.373(7) .
C8 C9 1.392(6) .
C9 C10 1.395(6) .
